data_2211513
loop_
_publ_author_name
'Xu, Zhi-Wei'
'Fu, Yun-Long'
'Teng, Song-Qing'
'Ng, Seik Weng'

_publ_section_title
;1,3-Propanediammonium
 triaqua(sulfato-<i>{\k</i>O})bis(sulfato-<i>{\k</i>}^2^<i>O</i>,<i>O</i>')zirconate(IV)
;
_journal_coeditor_code LH2241
_journal_issue 12
_journal_name_full 'Acta Crystallographica Section E'
_journal_page_first m3420
_journal_page_last m3422
_journal_paper_doi 10.1107/S1600536806047672
_journal_volume 62
_journal_year 2006
_chemical_formula_iupac '(C3 H12 N2 ) [Zr (S O4)3 (H2 O)3]'
_chemical_formula_moiety '[C3 H12 N2] 2+, [(H2 O)3 (S O4)3 Zr] 2-'
_chemical_formula_sum 'C3 H18 N2 O15 S3 Zr'
_chemical_formula_weight 509.59
_chemical_name_systematic
;
 ?
;
_space_group_IT_number 14
_symmetry_cell_setting monoclinic
_symmetry_space_group_name_Hall '-P 2ybc'
_symmetry_space_group_name_H-M 'P 1 21/c 1'
_atom_sites_solution_hydrogens geom
_atom_sites_solution_primary direct
_atom_sites_solution_secondary difmap
_audit_creation_method SHELXL-97
_cell_angle_alpha 90.00
_cell_angle_beta 111.7270(10)
_cell_angle_gamma 90.00
_cell_formula_units_Z 4
_cell_length_a 7.9124(5)
_cell_length_b 20.4640(10)
_cell_length_c 10.4195(7)
_cell_measurement_reflns_used 3634
_cell_measurement_temperature 295(2)
_cell_measurement_theta_max 28.4
_cell_measurement_theta_min 2.4
_cell_volume 1567.26(16)
_computing_cell_refinement 'SAINT (Bruker, 2003)'
_computing_data_collection 'SMART (Bruker, 2003)'
_computing_data_reduction SAINT
_computing_molecular_graphics '<i>X-Seed</i> (Barbour, 2001)'
_computing_publication_material 'publCIF (Westrip, 2006)'
_computing_structure_refinement 'SHELXL-97 (Sheldrick, 1997)'
_computing_structure_solution 'SHELXS-97 (Sheldrick, 1997)'
_diffrn_ambient_temperature 295(2)
_diffrn_measured_fraction_theta_full 0.98
_diffrn_measured_fraction_theta_max 0.98
_diffrn_measurement_device_type 'Bruker APEX area-detector diffractometer'
_diffrn_measurement_method '\f and \w scans'
_diffrn_radiation_monochromator graphite
_diffrn_radiation_source 'fine-focus sealed tube'
_diffrn_radiation_type MoK\a
_diffrn_radiation_wavelength 0.71073
_diffrn_reflns_av_R_equivalents 0.0335
_diffrn_reflns_av_sigmaI/netI 0.0432
_diffrn_reflns_limit_h_max 10
_diffrn_reflns_limit_h_min -9
_diffrn_reflns_limit_k_max 10
_diffrn_reflns_limit_k_min -26
_diffrn_reflns_limit_l_max 13
_diffrn_reflns_limit_l_min -13
_diffrn_reflns_number 8512
_diffrn_reflns_theta_full 27.5
_diffrn_reflns_theta_max 27.50
_diffrn_reflns_theta_min 1.99
_diffrn_standards_decay_% 0
_diffrn_standards_interval_count 0
_diffrn_standards_interval_time 0
_diffrn_standards_number 0
_exptl_absorpt_coefficient_mu 1.184
_exptl_absorpt_correction_T_max 0.9009
_exptl_absorpt_correction_T_min 0.8332
_exptl_absorpt_correction_type multi-scan
_exptl_absorpt_process_details 'SADABS (Sheldrick, 1996)'
_exptl_crystal_colour Colorless
_exptl_crystal_density_diffrn 2.160
_exptl_crystal_density_method 'not measured'
_exptl_crystal_description Block
_exptl_crystal_F_000 1032
_exptl_crystal_size_max 0.16
_exptl_crystal_size_mid 0.14
_exptl_crystal_size_min 0.09
_refine_diff_density_max 0.77
_refine_diff_density_min -0.63
_refine_ls_extinction_method none
_refine_ls_goodness_of_fit_ref 1.14
_refine_ls_hydrogen_treatment mixed
_refine_ls_matrix_type full
_refine_ls_number_parameters 260
_refine_ls_number_reflns 3532
_refine_ls_number_restraints 30
_refine_ls_restrained_S_all 1.15
_refine_ls_R_factor_all 0.050
_refine_ls_R_factor_gt 0.038
_refine_ls_shift/su_max 0.001
_refine_ls_shift/su_mean <0.001
_refine_ls_structure_factor_coef Fsqd
_refine_ls_weighting_details 'calc w=1/[\s^2^(Fo^2^)+(0.0601P)^2^+2.5754P] where P=(Fo^2^+2Fc^2^)/3'
_refine_ls_weighting_scheme calc
_refine_ls_wR_factor_gt 0.097
_refine_ls_wR_factor_ref 0.122
_reflns_number_gt 3079
_reflns_number_total 3532
_reflns_threshold_expression I>2\s(I)
_cod_data_source_file lh2241.cif
_cod_data_source_block I
_cod_depositor_comments
;
The following automatic conversions were performed:
'_symmetry_cell_setting' value 'Monoclinic' changed to 'monoclinic'
according to '/home/saulius/struct/CIF-dictionaries/cif_core.dic'
dictionary named 'cif_core.dic' version 2.4.1 from 2010-06-29.

Automatic conversion script
Id: cif_fix_enum 1527 2010-12-29 10:47:43Z saulius 

The following automatic conversions were performed:

'_symmetry_cell_setting' value 'Monoclinic' changed to 'monoclinic'
according to /home/saulius/struct/CIF-dictionaries/cif_core.dic
dictionary named 'cif_core.dic' version 2.4.1 from 2010-06-29.

Automatic conversion script
Id: cif_fix_values 1715 2011-07-08 13:25:40Z adriana 
;
_cod_original_sg_symbol_H-M 'P 21/c'
_cod_database_code 2211513
_cod_database_fobs_code 2211513

loop_
_symmetry_equiv_pos_as_xyz
'x, y, z'
'-x, y+1/2, -z+1/2'
'-x, -y, -z'
'x, -y-1/2, z-1/2'

loop_
_atom_site_type_symbol
_atom_site_label
_atom_site_fract_x
_atom_site_fract_y
_atom_site_fract_z
_atom_site_U_iso_or_equiv
_atom_site_adp_type
_atom_site_calc_flag
_atom_site_refinement_flags
_atom_site_occupancy
_atom_site_disorder_assembly
_atom_site_disorder_group
Zr Zr1 0.38179(5) 0.452032(18) 0.22355(4) 0.01721(14) Uani d . 1 . .
S S1 0.42897(14) 0.33109(5) 0.36724(11) 0.0247(2) Uani d . 1 . .
S S2 0.77173(13) 0.46493(5) 0.30988(10) 0.0213(2) Uani d . 1 . .
S S3 0.33649(14) 0.61484(5) 0.12587(10) 0.0226(2) Uani d . 1 . .
O O1 0.3456(4) 0.34326(15) 0.2140(3) 0.0293(7) Uani d . 1 . .
O O2 0.4558(4) 0.40149(15) 0.4166(3) 0.0273(7) Uani d . 1 . .
O O3 0.6001(5) 0.29773(17) 0.4014(4) 0.0402(8) Uani d . 1 . .
O O4 0.3069(5) 0.29846(17) 0.4202(4) 0.0410(8) Uani d . 1 . .
O O5 0.6347(4) 0.42140(15) 0.2057(3) 0.0255(6) Uani d . 1 . .
O O6 0.6468(4) 0.50364(14) 0.3611(3) 0.0236(6) Uani d . 1 . .
O O7 0.9042(5) 0.42775(17) 0.4172(4) 0.0392(8) Uani d . 1 . .
O O8 0.8547(4) 0.50903(16) 0.2397(3) 0.0277(7) Uani d . 1 . .
O O9 0.3458(5) 0.54112(14) 0.1172(3) 0.0289(7) Uani d . 1 . .
O O10 0.4852(5) 0.64178(17) 0.0921(4) 0.0443(9) Uani d . 1 . .
O O11 0.1628(5) 0.63582(17) 0.0278(4) 0.0442(9) Uani d . 1 . .
O O12 0.3620(5) 0.63221(17) 0.2671(3) 0.0398(8) Uani d . 1 . .
O O1W 0.3017(4) 0.42292(16) 0.0050(3) 0.0280(7) Uani d D 1 . .
H H1w1 0.268(6) 0.4560(15) -0.047(4) 0.034 Uiso d D 1 . .
H H1w2 0.386(5) 0.4030(19) -0.011(5) 0.034 Uiso d D 1 . .
O O2W 0.2970(4) 0.51707(15) 0.3571(3) 0.0245(6) Uani d D 1 . .
H H2w1 0.314(6) 0.5098(18) 0.4408(17) 0.029 Uiso d D 1 . .
H H2w2 0.305(7) 0.5575(7) 0.343(4) 0.029 Uiso d D 1 . .
O O3W 0.0879(4) 0.44305(17) 0.1527(3) 0.0310(7) Uani d D 1 . .
H H3w1 0.024(5) 0.466(2) 0.186(4) 0.037 Uiso d D 1 . .
H H3w2 0.017(5) 0.422(2) 0.083(3) 0.037 Uiso d D 1 . .
N N1 0.7089(5) 0.2301(2) 0.6655(4) 0.0364(9) Uani d D 1 B .
H H1n1 0.661(6) 0.2072(18) 0.713(4) 0.044 Uiso d D 1 . .
H H1n2 0.691(7) 0.2088(18) 0.590(3) 0.044 Uiso d D 1 . .
H H1n3 0.646(6) 0.2657(13) 0.643(4) 0.044 Uiso d D 1 . .
N N2 1.1902(6) 0.3570(2) 0.6203(4) 0.0390(10) Uani d D 1 . .
H H2n1 1.235(6) 0.338(2) 0.567(4) 0.047 Uiso d D 1 . .
H H2n2 1.272(5) 0.377(2) 0.683(4) 0.047 Uiso d D 1 . .
H H2n3 1.107(5) 0.3834(19) 0.572(4) 0.047 Uiso d D 1 . .
C C1 0.9053(6) 0.2396(3) 0.7371(6) 0.0496(14) Uani d D 1 . .
H H1a 0.9664 0.1977 0.7603 0.059 Uiso calc R 1 A 1
H H1b 0.9294 0.2640 0.8219 0.059 Uiso calc R 1 A 1
C C2 0.9747(11) 0.2779(4) 0.6385(7) 0.049(2) Uani d PD 0.660(10) B 1
H H2a 1.0183 0.2472 0.5867 0.059 Uiso calc PR 0.660(10) B 1
H H2b 0.8747 0.3023 0.5731 0.059 Uiso calc PR 0.660(10) B 1
C C3 1.1217(14) 0.3231(4) 0.7135(9) 0.062(3) Uani d PD 0.660(10) B 1
H H3a 1.0770 0.3548 0.7625 0.074 Uiso calc PR 0.660(10) B 1
H H3b 1.2201 0.2990 0.7811 0.074 Uiso calc PR 0.660(10) B 1
C C2' 0.999(2) 0.3011(6) 0.7327(15) 0.049(2) Uani d PD 0.340(10) B 2
H H2'c 1.0925 0.3093 0.8225 0.059 Uiso calc PR 0.340(10) B 2
H H2'd 0.9123 0.3368 0.7118 0.059 Uiso calc PR 0.340(10) B 2
C C3' 1.083(3) 0.2983(7) 0.6255(19) 0.062(3) Uani d PD 0.340(10) B 2
H H3'c 1.1619 0.2603 0.6434 0.074 Uiso calc PR 0.340(10) B 2
H H3'd 0.9872 0.2923 0.5357 0.074 Uiso calc PR 0.340(10) B 2

loop_
_atom_site_aniso_label
_atom_site_aniso_U_11
_atom_site_aniso_U_22
_atom_site_aniso_U_33
_atom_site_aniso_U_12
_atom_site_aniso_U_13
_atom_site_aniso_U_23
Zr1 0.0185(2) 0.0181(2) 0.0156(2) 0.00142(14) 0.00705(15) -0.00090(14)
S1 0.0306(5) 0.0215(5) 0.0227(5) -0.0024(4) 0.0106(4) 0.0016(4)
S2 0.0184(5) 0.0249(5) 0.0207(5) 0.0030(4) 0.0076(4) 0.0018(4)
S3 0.0267(5) 0.0206(5) 0.0194(5) 0.0033(4) 0.0072(4) 0.0005(4)
O1 0.0378(17) 0.0236(16) 0.0217(15) -0.0016(13) 0.0054(13) -0.0001(12)
O2 0.0360(16) 0.0248(15) 0.0184(14) -0.0041(13) 0.0071(12) -0.0011(12)
O3 0.0435(19) 0.0370(19) 0.042(2) 0.0160(16) 0.0179(16) 0.0113(16)
O4 0.051(2) 0.040(2) 0.040(2) -0.0134(17) 0.0250(17) -0.0009(16)
O5 0.0215(14) 0.0325(17) 0.0202(15) 0.0022(12) 0.0051(11) -0.0080(12)
O6 0.0240(14) 0.0250(15) 0.0256(15) 0.0002(12) 0.0134(12) -0.0034(12)
O7 0.0313(17) 0.0399(19) 0.042(2) 0.0093(16) 0.0078(15) 0.0130(17)
O8 0.0221(14) 0.0359(18) 0.0253(15) 0.0014(13) 0.0091(12) 0.0042(13)
O9 0.0436(19) 0.0192(15) 0.0281(16) 0.0033(13) 0.0182(14) 0.0018(12)
O10 0.053(2) 0.0282(18) 0.065(2) -0.0063(17) 0.038(2) -0.0060(17)
O11 0.0398(19) 0.0334(19) 0.041(2) 0.0133(16) -0.0060(16) -0.0032(16)
O12 0.069(2) 0.0280(17) 0.0233(16) 0.0068(17) 0.0184(16) -0.0007(14)
O1w 0.0332(16) 0.0279(17) 0.0249(16) 0.0081(13) 0.0130(13) 0.0017(13)
O2w 0.0299(15) 0.0252(15) 0.0204(14) -0.0006(13) 0.0115(12) -0.0013(12)
O3w 0.0183(14) 0.045(2) 0.0253(16) 0.0006(13) 0.0037(12) -0.0139(14)
N1 0.041(2) 0.037(2) 0.034(2) -0.0071(19) 0.0166(19) 0.0014(18)
N2 0.032(2) 0.044(3) 0.035(2) 0.0045(19) 0.0052(18) -0.003(2)
C1 0.034(3) 0.060(4) 0.050(3) -0.002(3) 0.011(3) 0.002(3)
C2 0.048(4) 0.066(6) 0.031(4) -0.022(4) 0.012(3) -0.004(4)
C3 0.104(8) 0.041(5) 0.052(5) -0.016(5) 0.043(6) 0.000(4)
C2' 0.048(4) 0.066(6) 0.031(4) -0.022(4) 0.012(3) -0.004(4)
C3' 0.104(8) 0.041(5) 0.052(5) -0.016(5) 0.043(6) 0.000(4)

loop_
_atom_type_symbol
_atom_type_description
_atom_type_scat_dispersion_real
_atom_type_scat_dispersion_imag
_atom_type_scat_source
C C 0.0033 0.0016 'International Tables Vol C Tables 4.2.6.8 and 6.1.1.4'
H H 0.0000 0.0000 'International Tables Vol C Tables 4.2.6.8 and 6.1.1.4'
N N 0.0061 0.0033 'International Tables Vol C Tables 4.2.6.8 and 6.1.1.4'
O O 0.0106 0.0060 'International Tables Vol C Tables 4.2.6.8 and 6.1.1.4'
S S 0.1246 0.1234 'International Tables Vol C Tables 4.2.6.8 and 6.1.1.4'
Zr Zr -2.9673 0.5597 'International Tables Vol C Tables 4.2.6.8 and 6.1.1.4'

loop_
_geom_angle_atom_site_label_1
_geom_angle_atom_site_label_2
_geom_angle_atom_site_label_3
_geom_angle
_geom_angle_publ_flag
O1 Zr1 O2 63.10(10) yes
O1 Zr1 O5 79.40(10) yes
O1 Zr1 O6 123.60(10) yes
O1 Zr1 O9 148.20(10) yes
O1 Zr1 O1w 72.70(10) yes
O1 Zr1 O2w 124.40(10) yes
O1 Zr1 O3w 78.30(10) yes
O2 Zr1 O5 90.10(10) yes
O2 Zr1 O6 76.60(10) yes
O2 Zr1 O9 148.50(10) yes
O2 Zr1 O1w 135.50(10) yes
O2 Zr1 O2w 74.90(10) yes
O2 Zr1 O3w 99.50(10) yes
O5 Zr1 O6 62.10(10) yes
O5 Zr1 O9 98.90(10) yes
O5 Zr1 O1w 75.80(10) yes
O5 Zr1 O2w 137.30(10) yes
O5 Zr1 O3w 148.40(10) yes
O6 Zr1 O9 81.10(10) yes
O6 Zr1 O1w 127.70(10) yes
O6 Zr1 O2w 75.60(10) yes
O6 Zr1 O3w 149.40(10) yes
O9 Zr1 O1w 76.00(10) yes
O9 Zr1 O2w 78.20(10) yes
O9 Zr1 O3w 88.60(10) yes
O1w Zr1 O2w 141.00(10) yes
O1w Zr1 O3w 76.30(10) yes
O2w Zr1 O3w 74.20(10) yes
O3 S1 O4 112.8(2) ?
O3 S1 O1 110.1(2) ?
O4 S1 O1 113.0(2) ?
O3 S1 O2 111.5(2) ?
O4 S1 O2 109.8(2) ?
O1 S1 O2 98.85(17) ?
O7 S2 O8 112.56(19) ?
O7 S2 O5 111.8(2) ?
O8 S2 O5 109.93(18) ?
O7 S2 O6 112.77(19) ?
O8 S2 O6 109.10(18) ?
O5 S2 O6 100.01(16) ?
O11 S3 O12 112.6(2) ?
O11 S3 O10 111.1(2) ?
O12 S3 O10 109.3(2) ?
O11 S3 O9 108.0(2) ?
O12 S3 O9 108.20(18) ?
O10 S3 O9 107.5(2) ?
S1 O1 Zr1 96.82(15) ?
S1 O2 Zr1 100.64(15) ?
S2 O5 Zr1 101.99(15) ?
S2 O6 Zr1 95.93(14) ?
S3 O9 Zr1 146.54(19) ?
Zr1 O1w H1w1 111(3) ?
Zr1 O1w H1w2 113(3) ?
H1w1 O1w H1w2 110(4) ?
Zr1 O2w H2w1 125(3) ?
Zr1 O2w H2w2 115(3) ?
H2w1 O2w H2w2 111(4) ?
Zr1 O3w H3w1 122(3) ?
Zr1 O3w H3w2 128(3) ?
H3w1 O3w H3w2 109(4) ?
C1 N1 H1n1 113(3) ?
C1 N1 H1n2 109(3) ?
H1n1 N1 H1n2 107(2) ?
C1 N1 H1n3 115(3) ?
H1n1 N1 H1n3 107(2) ?
H1n2 N1 H1n3 107(2) ?
C3 N2 H2n1 124(4) ?
C3' N2 H2n2 131(4) ?
H2n1 N2 H2n2 110(2) ?
C3 N2 H2n3 107(4) ?
C3' N2 H2n3 102(4) ?
H2n1 N2 H2n3 109(2) ?
H2n2 N2 H2n3 110(2) ?
N1 C1 C2 107.4(5) ?
C2' C1 H1A 123.7 ?
N1 C1 H1A 110.2 ?
C2 C1 H1A 110.2 ?
N1 C1 H1B 110.2 ?
C2 C1 H1B 110.2 ?
H1A C1 H1B 108.5 ?
C3 C2 C1 111.9(5) ?
C3 C2 H2A 109.2 ?
C1 C2 H2A 109.2 ?
C3 C2 H2B 109.2 ?
C1 C2 H2B 109.2 ?
H2A C2 H2B 107.9 ?
N2 C3 C2 111.4(6) ?
N2 C3 H3A 109.3 ?
C2 C3 H3A 109.3 ?
N2 C3 H3B 109.3 ?
C2 C3 H3B 109.3 ?
H3A C3 H3B 108.0 ?
C1 C2' C3' 111.0(8) ?
C1 C2' H2'C 109.4 ?
C3' C2' H2'C 109.4 ?
C1 C2' H2'D 109.4 ?
C3' C2' H2'D 109.4 ?
H2'C C2' H2'D 108.0 ?
N2 C3' C2' 114.5(9) ?
N2 C3' H3'C 108.6 ?
C2' C3' H3'C 108.6 ?
N2 C3' H3'D 108.6 ?
C2' C3' H3'D 108.6 ?
H3'C C3' H3'D 107.6 ?

loop_
_geom_bond_atom_site_label_1
_geom_bond_atom_site_label_2
_geom_bond_distance
_geom_bond_publ_flag
Zr1 O1 2.242(3) yes
Zr1 O2 2.142(3) yes
Zr1 O5 2.170(3) yes
Zr1 O6 2.311(3) yes
Zr1 O9 2.097(3) yes
Zr1 O1w 2.207(3) yes
Zr1 O2w 2.202(3) yes
Zr1 O3w 2.171(3) yes
S1 O3 1.438(3) ?
S1 O4 1.442(3) ?
S1 O1 1.505(3) ?
S1 O2 1.518(3) ?
S2 O7 1.435(3) ?
S2 O8 1.462(3) ?
S2 O5 1.509(3) ?
S2 O6 1.510(3) ?
S3 O11 1.441(3) ?
S3 O12 1.454(3) ?
S3 O10 1.455(4) ?
S3 O9 1.515(3) ?
O1w H1w1 0.85(3) ?
O1w H1w2 0.85(3) ?
O2w H2w1 0.85(3) ?
O2w H2w2 0.85(3) ?
O3w H3w1 0.85(3) ?
O3w H3w2 0.86(3) ?
N1 C1 1.467(5) ?
N1 H1n1 0.86(2) ?
N1 H1n2 0.86(2) ?
N1 H1n3 0.87(2) ?
N2 C3 1.452(7) ?
N2 C3' 1.484(8) ?
N2 H2n1 0.86(2) ?
N2 H2n2 0.84(2) ?
N2 H2n3 0.86(2) ?
C1 C2' 1.468(9) ?
C1 C2 1.546(7) ?
C1 H1A 0.9700 ?
C1 H1B 0.9700 ?
C2 C3 1.465(8) ?
C2 H2A 0.9700 ?
C2 H2B 0.9700 ?
C3 H3A 0.9700 ?
C3 H3B 0.9700 ?
C2' C3' 1.499(9) ?
C2' H2'C 0.9700 ?
C2' H2'D 0.9700 ?
C3' H3'C 0.9700 ?
C3' H3'D 0.9700 ?

loop_
_geom_hbond_atom_site_label_D
_geom_hbond_atom_site_label_H
_geom_hbond_atom_site_label_A
_geom_hbond_site_symmetry_A
_geom_hbond_distance_DH
_geom_hbond_distance_HA
_geom_hbond_distance_DA
_geom_hbond_angle_DHA
_geom_hbond_publ_flag
O1w H1w1 O8 3_665 0.85(3) 2.01(3) 2.763(4) 148(5) yes
O1w H1w2 O10 3_665 0.85(3) 1.80(2) 2.624(5) 164(5) yes
O2w H2w1 O6 3_666 0.845(19) 1.990(10) 2.834(4) 178(4) yes
O2w H2w2 O12 . 0.85(3) 1.85(2) 2.656(5) 158(4) yes
O3w H3w1 O8 1_455 0.85(3) 1.85(4) 2.700(4) 171(4) yes
O3w H3w2 O11 3_565 0.85(3) 1.88(2) 2.705(5) 162(5) yes
N1 H1n1 O3 4_566 0.86(2) 2.19(3) 2.945(6) 146(4) yes
N1 H1n2 O10 2_645 0.86(2) 2.34(3) 3.126(6) 152(4) yes
N1 H1n3 O12 3_666 0.87(2) 2.30(3) 3.007(6) 139(4) yes
N2 H2n1 O4 1_655 0.86(2) 1.99(2) 2.839(6) 172(4) yes
N2 H2n2 O6 3_766 0.84(2) 2.60(5) 3.106(5) 120(4) yes
N2 H2n3 O7 . 0.86(2) 2.02(2) 2.855(5) 164(4) yes

loop_
_geom_torsion_atom_site_label_1
_geom_torsion_atom_site_label_2
_geom_torsion_atom_site_label_3
_geom_torsion_atom_site_label_4
_geom_torsion
O3 S1 O1 Zr1 -110.50(19)
O4 S1 O1 Zr1 122.35(19)
O2 S1 O1 Zr1 6.34(18)
O9 Zr1 O1 S1 -179.63(18)
O2 Zr1 O1 S1 -4.97(14)
O3w Zr1 O1 S1 -111.99(18)
O5 Zr1 O1 S1 90.54(16)
O2w Zr1 O1 S1 -50.5(2)
O1w Zr1 O1 S1 168.86(19)
O6 Zr1 O1 S1 44.7(2)
O3 S1 O2 Zr1 109.09(19)
O4 S1 O2 Zr1 -125.11(19)
O1 S1 O2 Zr1 -6.70(19)
O9 Zr1 O2 S1 179.59(18)
O3w Zr1 O2 S1 76.67(17)
O5 Zr1 O2 S1 -73.09(16)
O2w Zr1 O2 S1 147.34(18)
O1w Zr1 O2 S1 -3.4(3)
O1 Zr1 O2 S1 4.98(14)
O6 Zr1 O2 S1 -134.28(17)
O7 S2 O5 Zr1 118.94(19)
O8 S2 O5 Zr1 -115.31(17)
O6 S2 O5 Zr1 -0.64(18)
O9 Zr1 O5 S2 75.35(17)
O2 Zr1 O5 S2 -74.31(16)
O3w Zr1 O5 S2 177.31(19)
O2w Zr1 O5 S2 -6.8(3)
O1w Zr1 O5 S2 148.40(18)
O1 Zr1 O5 S2 -136.92(17)
O6 Zr1 O5 S2 0.46(13)
O7 S2 O6 Zr1 -118.25(18)
O8 S2 O6 Zr1 115.89(15)
O5 S2 O6 Zr1 0.59(16)
O9 Zr1 O6 S2 -105.57(15)
O2 Zr1 O6 S2 96.86(15)
O3w Zr1 O6 S2 -177.20(19)
O5 Zr1 O6 S2 -0.46(13)
O2w Zr1 O6 S2 174.44(16)
O1w Zr1 O6 S2 -41.0(2)
O1 Zr1 O6 S2 52.54(18)
S1 Zr1 O6 S2 74.51(13)
O11 S3 O9 Zr1 -122.6(4)
O12 S3 O9 Zr1 -0.5(5)
O10 S3 O9 Zr1 117.4(4)
O2 Zr1 O9 S3 -10.1(6)
O3w Zr1 O9 S3 95.8(4)
O5 Zr1 O9 S3 -115.0(4)
O2w Zr1 O9 S3 21.6(4)
O1w Zr1 O9 S3 172.1(4)
O1 Zr1 O9 S3 160.7(3)
O6 Zr1 O9 S3 -55.4(4)
N1 C1 C2 C3 145.1(8)
C1 C2 C3 N2 177.9(7)
N1 C1 C2' C3' -97.3(15)
C1 C2' C3' N2 -176.3(13)
